data_1577216
loop_
_publ_author_name
'Panicker, Rakesh R.'
'Hadiyal , Kaval'
'Ranjan, Prabodh'
'Ganesan, Ramakrishnan'
'Brahmananda Rao, C. V. S.'
'Natarajan, Rajasekar'
'Thien, Gregory Soon How'
'Chan, Kah&#x2010;Yoong'
'Thakre, Atul'
'Rajagopal, Desikan'
'Thamankar, Ramesh'
'Sudakar, Chandran'
'Sivaramakrishna, Akella'

_publ_section_title
;
 Combined resistive switching memory and multi-state operation in
 Terpyridine - based Pd(II) and Fe(III) Complexes for neuromorphic
 applications
;
_journal_name_full Nanoscale
_journal_paper_doi 10.1039/D5NR05022G
_journal_year 2026
_chemical_formula_moiety 'C28 H21 N3 O3 S'
_chemical_formula_sum 'C28 H21 N3 O3 S'
_chemical_formula_weight 479.54
_space_group_crystal_system orthorhombic
_space_group_IT_number 61
_space_group_name_Hall '-P 2ac 2ab'
_space_group_name_H-M_alt 'P b c a'
_atom_sites_solution_hydrogens geom
_audit_creation_date 2023-06-12
_audit_creation_method
;
Olex2 1.5
(compiled 2022.04.07 svn.rca3783a0 for OlexSys, GUI svn.r6498)
;
_audit_update_record
;
2023-06-24 deposited with the CCDC.	2026-04-28 downloaded from the CCDC.
;
_cell_angle_alpha 90
_cell_angle_beta 90
_cell_angle_gamma 90
_cell_formula_units_Z 8
_cell_length_a 9.656(7)
_cell_length_b 16.141(12)
_cell_length_c 30.678(18)
_cell_measurement_reflns_used 9962
_cell_measurement_temperature 298(2)
_cell_measurement_theta_max 24.34
_cell_measurement_theta_min 2.49
_cell_volume 4781(6)
_computing_cell_refinement 'SAINT v8.37A (Bruker, 2015)'
_computing_data_reduction 'SAINT v8.37A (Bruker, 2015)'
_computing_molecular_graphics 'Olex2 1.5 (Dolomanov et al., 2009)'
_computing_publication_material 'Olex2 1.5 (Dolomanov et al., 2009)'
_computing_structure_refinement 'SHELXL 2018/3 (Sheldrick, 2015)'
_computing_structure_solution 'SHELXT 2014/5 (Sheldrick, 2014)'
_diffrn_ambient_temperature 298.00
_diffrn_measured_fraction_theta_full 0.997
_diffrn_measured_fraction_theta_max 0.997
_diffrn_measurement_device_type 'Bruker APEX-II CCD'
_diffrn_measurement_method '\f and \w scans'
_diffrn_radiation_type MoK\a
_diffrn_radiation_wavelength 0.71073
_diffrn_reflns_av_R_equivalents 0.1060
_diffrn_reflns_av_unetI/netI 0.0207
_diffrn_reflns_Laue_measured_fraction_full 0.997
_diffrn_reflns_Laue_measured_fraction_max 0.997
_diffrn_reflns_limit_h_max 12
_diffrn_reflns_limit_h_min -11
_diffrn_reflns_limit_k_max 20
_diffrn_reflns_limit_k_min -20
_diffrn_reflns_limit_l_max 38
_diffrn_reflns_limit_l_min -38
_diffrn_reflns_number 214912
_diffrn_reflns_point_group_measured_fraction_full 0.997
_diffrn_reflns_point_group_measured_fraction_max 0.997
_diffrn_reflns_theta_full 25.242
_diffrn_reflns_theta_max 26.700
_diffrn_reflns_theta_min 2.492
_diffrn_source_current 1.4
_diffrn_source_power 0.07
_diffrn_source_voltage 50.0
_diffrn_standards_number 0
_exptl_absorpt_coefficient_mu 0.171
_exptl_absorpt_correction_T_max 0.7366
_exptl_absorpt_correction_T_min 0.7113
_exptl_absorpt_correction_type none
_exptl_absorpt_process_details
;
SADABS-2014/5 (Bruker,2014/5) was used for absorption correction.
wR2(int) was 0.1129 before and 0.0780 after correction.
The Ratio of minimum to maximum transmission is 0.9657.
The \l/2 correction factor is Not present.
;
_exptl_crystal_colour Colorless
_exptl_crystal_density_diffrn 1.332
_exptl_crystal_description Plate
_exptl_crystal_F_000 2000
_exptl_crystal_size_max 0.26
_exptl_crystal_size_mid 0.11
_exptl_crystal_size_min 0.08
_refine_diff_density_max 0.236
_refine_diff_density_min -0.334
_refine_diff_density_rms 0.039
_refine_ls_extinction_coef 0.0037(4)
_refine_ls_extinction_expression Fc^*^=kFc[1+0.001xFc^2^\l^3^/sin(2\q)]^-1/4^
_refine_ls_extinction_method 'SHELXL-2018/3 (Sheldrick 2018)'
_refine_ls_goodness_of_fit_ref 1.149
_refine_ls_hydrogen_treatment constr
_refine_ls_matrix_type full
_refine_ls_number_parameters 318
_refine_ls_number_reflns 5054
_refine_ls_number_restraints 0
_refine_ls_restrained_S_all 1.149
_refine_ls_R_factor_all 0.0748
_refine_ls_R_factor_gt 0.0433
_refine_ls_shift/su_max 0.000
_refine_ls_shift/su_mean 0.000
_refine_ls_structure_factor_coef Fsqd
_refine_ls_weighting_details 'w=1/[\s^2^(Fo^2^)+(0.0411P)^2^+2.6010P] where P=(Fo^2^+2Fc^2^)/3'
_refine_ls_weighting_scheme calc
_refine_ls_wR_factor_gt 0.1005
_refine_ls_wR_factor_ref 0.1349
_reflns_Friedel_coverage 0.000
_reflns_number_gt 3537
_reflns_number_total 5054
_reflns_threshold_expression 'I > 2\s(I)'
_cod_data_source_file d5nr05022g2.cif
_cod_data_source_block tostpy
_cod_original_cell_volume 4781(5)
_cod_database_code 1577216
_shelx_shelxl_version_number 2018/3
_shelx_space_group_comment
;
The symmetry employed for this shelxl refinement is uniquely defined
by the following loop, which should always be used as a source of
symmetry information in preference to the above space-group names.
They are only intended as comments.
;
_olex2_refinement_description
;
1. Fixed Uiso
 At 1.2 times of:
  All C(H) groups
 At 1.5 times of:
  All C(H,H,H) groups
2.a Aromatic/amide H refined with riding coordinates:
 C1(H1), C2(H2), C3(H3), C4(H4), C7(H7), C9(H9), C12(H12), C13(H13), C14(H14),
 C15(H15), C17(H17), C18(H18), C20(H20), C21(H21), C23(H23), C24(H24), C26(H26),
  C27(H27)
2.b Idealised Me refined as rotating group:
 C28(H28A,H28B,H28C)
;
_olex2_submission_special_instructions 'No special instructions were received'

loop_
_space_group_symop_operation_xyz
'x, y, z'
'-x+1/2, -y, z+1/2'
'-x, y+1/2, -z+1/2'
'x+1/2, -y+1/2, -z'
'-x, -y, -z'
'x-1/2, y, -z-1/2'
'x, -y-1/2, z-1/2'
'-x-1/2, y-1/2, z'

loop_
_atom_site_label
_atom_site_type_symbol
_atom_site_fract_x
_atom_site_fract_y
_atom_site_fract_z
_atom_site_U_iso_or_equiv
_atom_site_adp_type
_atom_site_occupancy
_atom_site_site_symmetry_order
_atom_site_calc_flag
_atom_site_refinement_flags_posn
_atom_site_refinement_flags_adp
_atom_site_refinement_flags_occupancy
_atom_site_disorder_assembly
_atom_site_disorder_group
C1 C 0.4062(3) 0.35696(16) 0.70317(10) 0.0679(7) Uani 1 1 d . . . . .
H1 H 0.372360 0.341276 0.676016 0.081 Uiso 1 1 calc R U . . .
C2 C 0.3519(3) 0.31918(15) 0.73901(10) 0.0663(7) Uani 1 1 d . . . . .
H2 H 0.283065 0.279213 0.736315 0.080 Uiso 1 1 calc R U . . .
C3 C 0.4014(3) 0.34162(16) 0.77906(10) 0.0674(7) Uani 1 1 d . . . . .
H3 H 0.367904 0.316409 0.804192 0.081 Uiso 1 1 calc R U . . .
C4 C 0.5025(3) 0.40253(16) 0.78166(8) 0.0596(6) Uani 1 1 d . . . . .
H4 H 0.536517 0.419530 0.808566 0.072 Uiso 1 1 calc R U . . .
C5 C 0.5514(2) 0.43738(13) 0.74371(7) 0.0460(5) Uani 1 1 d . . . . .
C6 C 0.6575(2) 0.50430(13) 0.74411(7) 0.0435(5) Uani 1 1 d . . . . .
C7 C 0.7001(2) 0.54005(13) 0.70545(7) 0.0459(5) Uani 1 1 d . . . . .
H7 H 0.661435 0.522831 0.679193 0.055 Uiso 1 1 calc R U . . .
C8 C 0.8004(2) 0.60165(13) 0.70574(7) 0.0431(5) Uani 1 1 d . . . . .
C9 C 0.8512(2) 0.62656(13) 0.74600(7) 0.0439(5) Uani 1 1 d . . . . .
H9 H 0.918148 0.667824 0.747797 0.053 Uiso 1 1 calc R U . . .
C10 C 0.8008(2) 0.58923(13) 0.78355(7) 0.0433(5) Uani 1 1 d . . . . .
C11 C 0.8470(2) 0.61817(14) 0.82719(7) 0.0457(5) Uani 1 1 d . . . . .
C12 C 0.8525(2) 0.56584(16) 0.86290(7) 0.0555(6) Uani 1 1 d . . . . .
H12 H 0.830198 0.510053 0.860042 0.067 Uiso 1 1 calc R U . . .
C13 C 0.8917(3) 0.59765(19) 0.90281(8) 0.0639(7) Uani 1 1 d . . . . .
H13 H 0.897081 0.563504 0.927163 0.077 Uiso 1 1 calc R U . . .
C14 C 0.9226(3) 0.68046(19) 0.90601(8) 0.0643(7) Uani 1 1 d . . . . .
H14 H 0.946886 0.703889 0.932621 0.077 Uiso 1 1 calc R U . . .
C15 C 0.9166(3) 0.72754(17) 0.86900(8) 0.0634(7) Uani 1 1 d . . . . .
H15 H 0.939123 0.783406 0.871222 0.076 Uiso 1 1 calc R U . . .
C16 C 0.8514(2) 0.63837(13) 0.66438(7) 0.0448(5) Uani 1 1 d . . . . .
C17 C 0.9878(2) 0.66418(15) 0.66017(8) 0.0537(6) Uani 1 1 d . . . . .
H17 H 1.047908 0.658493 0.683672 0.064 Uiso 1 1 calc R U . . .
C18 C 1.0359(2) 0.69815(16) 0.62174(8) 0.0571(6) Uani 1 1 d . . . . .
H18 H 1.128005 0.714290 0.619041 0.069 Uiso 1 1 calc R U . . .
C19 C 0.9458(2) 0.70763(15) 0.58770(7) 0.0509(5) Uani 1 1 d . . . . .
C20 C 0.8105(3) 0.68114(16) 0.59018(8) 0.0606(6) Uani 1 1 d . . . . .
H20 H 0.751476 0.686333 0.566394 0.073 Uiso 1 1 calc R U . . .
C21 C 0.7647(2) 0.64692(16) 0.62848(7) 0.0573(6) Uani 1 1 d . . . . .
H21 H 0.673387 0.628996 0.630481 0.069 Uiso 1 1 calc R U . . .
C22 C 0.8442(3) 0.87702(15) 0.55535(7) 0.0556(6) Uani 1 1 d . . . . .
C23 C 0.8090(3) 0.90822(17) 0.59561(8) 0.0663(7) Uani 1 1 d . . . . .
H23 H 0.874375 0.911614 0.617806 0.080 Uiso 1 1 calc R U . . .
C24 C 0.6743(3) 0.93443(18) 0.60233(9) 0.0723(8) Uani 1 1 d . . . . .
H24 H 0.650076 0.955630 0.629474 0.087 Uiso 1 1 calc R U . . .
C25 C 0.5750(3) 0.93025(17) 0.57039(9) 0.0670(7) Uani 1 1 d . . . . .
C26 C 0.6124(3) 0.8966(2) 0.53057(10) 0.0798(8) Uani 1 1 d . . . . .
H26 H 0.546266 0.892076 0.508671 0.096 Uiso 1 1 calc R U . . .
C27 C 0.7454(3) 0.8697(2) 0.52270(8) 0.0758(8) Uani 1 1 d . . . . .
H27 H 0.768773 0.846943 0.495841 0.091 Uiso 1 1 calc R U . . .
C28 C 0.4294(3) 0.9605(2) 0.57833(12) 0.0958(10) Uani 1 1 d . . . . .
H28A H 0.409881 0.959059 0.609006 0.144 Uiso 1 1 calc R U . . .
H28B H 0.365131 0.925489 0.563170 0.144 Uiso 1 1 calc R U . . .
H28C H 0.420526 1.016348 0.567877 0.144 Uiso 1 1 calc R U . . .
N1 N 0.70691(17) 0.52791(11) 0.78316(6) 0.0459(4) Uani 1 1 d . . . . .
N2 N 0.8804(2) 0.69831(12) 0.82975(6) 0.0551(5) Uani 1 1 d . . . . .
N3 N 0.5045(2) 0.41488(12) 0.70438(7) 0.0586(5) Uani 1 1 d . . . . .
O1 O 0.99353(17) 0.74259(11) 0.54789(5) 0.0595(4) Uani 1 1 d . . . . .
O2 O 1.09869(19) 0.86638(13) 0.58092(6) 0.0729(5) Uani 1 1 d . . . . .
O3 O 1.0521(2) 0.85501(14) 0.50232(6) 0.0809(6) Uani 1 1 d . . . . .
S1 S 1.01166(6) 0.84094(4) 0.54614(2) 0.0596(2) Uani 1 1 d . . . . .

loop_
_atom_site_aniso_label
_atom_site_aniso_U_11
_atom_site_aniso_U_22
_atom_site_aniso_U_33
_atom_site_aniso_U_23
_atom_site_aniso_U_13
_atom_site_aniso_U_12
C1 0.0749(17) 0.0493(14) 0.0794(18) -0.0066(13) -0.0130(14) -0.0128(13)
C2 0.0563(14) 0.0455(13) 0.097(2) -0.0020(13) -0.0063(14) -0.0084(11)
C3 0.0593(15) 0.0588(16) 0.0841(19) 0.0132(14) 0.0040(13) -0.0116(12)
C4 0.0549(13) 0.0623(15) 0.0617(14) 0.0030(12) -0.0004(11) -0.0076(12)
C5 0.0409(11) 0.0387(11) 0.0584(13) -0.0028(10) -0.0003(9) 0.0030(9)
C6 0.0390(10) 0.0393(10) 0.0523(12) -0.0028(9) -0.0005(9) 0.0030(9)
C7 0.0430(11) 0.0455(12) 0.0493(12) -0.0048(9) -0.0024(9) 0.0012(9)
C8 0.0395(10) 0.0408(11) 0.0488(11) -0.0002(9) -0.0015(9) 0.0057(8)
C9 0.0383(10) 0.0418(11) 0.0517(12) -0.0015(9) -0.0010(9) 0.0013(8)
C10 0.0380(10) 0.0424(11) 0.0495(12) -0.0018(9) 0.0000(9) 0.0034(8)
C11 0.0360(10) 0.0528(13) 0.0483(12) -0.0028(10) 0.0014(9) -0.0009(9)
C12 0.0549(13) 0.0591(14) 0.0524(13) 0.0020(11) 0.0024(10) -0.0019(11)
C13 0.0567(14) 0.087(2) 0.0481(13) 0.0047(13) 0.0031(11) -0.0011(13)
C14 0.0523(14) 0.093(2) 0.0474(13) -0.0114(13) -0.0008(10) -0.0097(13)
C15 0.0623(15) 0.0667(16) 0.0612(15) -0.0141(13) -0.0034(12) -0.0130(12)
C16 0.0424(11) 0.0439(11) 0.0480(12) -0.0004(9) -0.0030(9) 0.0030(9)
C17 0.0398(11) 0.0679(15) 0.0533(13) 0.0077(11) -0.0053(9) 0.0018(10)
C18 0.0394(11) 0.0715(16) 0.0604(14) 0.0072(12) 0.0017(10) 0.0011(11)
C19 0.0533(13) 0.0545(14) 0.0449(12) -0.0016(10) 0.0038(10) 0.0030(10)
C20 0.0560(14) 0.0735(17) 0.0522(13) 0.0069(12) -0.0134(11) -0.0093(12)
C21 0.0454(12) 0.0682(16) 0.0582(14) 0.0091(12) -0.0091(10) -0.0100(11)
C22 0.0605(14) 0.0596(14) 0.0466(12) 0.0013(11) 0.0047(10) -0.0065(11)
C23 0.0687(16) 0.0735(18) 0.0568(15) -0.0140(13) -0.0013(12) -0.0092(13)
C24 0.0729(18) 0.0726(18) 0.0714(17) -0.0201(14) 0.0105(14) -0.0031(14)
C25 0.0648(16) 0.0589(16) 0.0774(18) 0.0007(13) 0.0069(14) -0.0013(13)
C26 0.0674(17) 0.103(2) 0.0691(18) -0.0036(17) -0.0112(14) 0.0050(16)
C27 0.0752(18) 0.103(2) 0.0488(14) -0.0065(14) -0.0021(13) 0.0075(16)
C28 0.0722(19) 0.095(2) 0.120(3) 0.001(2) 0.0128(19) 0.0132(18)
N1 0.0416(9) 0.0453(10) 0.0509(10) -0.0030(8) -0.0004(8) 0.0022(8)
N2 0.0566(11) 0.0556(12) 0.0532(11) -0.0052(9) -0.0044(9) -0.0076(9)
N3 0.0642(12) 0.0481(11) 0.0635(12) -0.0052(9) -0.0067(10) -0.0099(9)
O1 0.0660(10) 0.0692(11) 0.0431(9) -0.0028(8) 0.0097(7) 0.0001(8)
O2 0.0629(11) 0.0885(14) 0.0673(11) 0.0010(10) -0.0057(9) -0.0168(10)
O3 0.0770(12) 0.1135(17) 0.0522(10) 0.0170(10) 0.0187(9) -0.0072(12)
S1 0.0579(4) 0.0743(4) 0.0467(3) 0.0053(3) 0.0060(3) -0.0088(3)

loop_
_atom_type_symbol
_atom_type_description
_atom_type_scat_dispersion_real
_atom_type_scat_dispersion_imag
_atom_type_scat_source
C C 0.0033 0.0016 'International Tables Vol C Tables 4.2.6.8 and 6.1.1.4'
H H 0.0000 0.0000 'International Tables Vol C Tables 4.2.6.8 and 6.1.1.4'
N N 0.0061 0.0033 'International Tables Vol C Tables 4.2.6.8 and 6.1.1.4'
O O 0.0106 0.0060 'International Tables Vol C Tables 4.2.6.8 and 6.1.1.4'
S S 0.1246 0.1234 'International Tables Vol C Tables 4.2.6.8 and 6.1.1.4'

loop_
_geom_angle_atom_site_label_1
_geom_angle_atom_site_label_2
_geom_angle_atom_site_label_3
_geom_angle
_geom_angle_site_symmetry_1
_geom_angle_site_symmetry_3
_geom_angle_publ_flag
C2 C1 H1 117.8 . . ?
N3 C1 H1 117.8 . . ?
N3 C1 C2 124.4(3) . . ?
C1 C2 H2 120.9 . . ?
C1 C2 C3 118.2(2) . . ?
C3 C2 H2 120.9 . . ?
C2 C3 H3 120.5 . . ?
C2 C3 C4 119.0(3) . . ?
C4 C3 H3 120.5 . . ?
C3 C4 H4 120.6 . . ?
C5 C4 C3 118.8(2) . . ?
C5 C4 H4 120.6 . . ?
C4 C5 C6 121.7(2) . . ?
N3 C5 C4 122.3(2) . . ?
N3 C5 C6 115.93(19) . . ?
C7 C6 C5 120.04(19) . . ?
N1 C6 C5 117.22(19) . . ?
N1 C6 C7 122.7(2) . . ?
C6 C7 H7 120.0 . . ?
C6 C7 C8 120.1(2) . . ?
C8 C7 H7 120.0 . . ?
C7 C8 C16 120.78(19) . . ?
C9 C8 C7 117.3(2) . . ?
C9 C8 C16 121.87(19) . . ?
C8 C9 H9 120.4 . . ?
C10 C9 C8 119.3(2) . . ?
C10 C9 H9 120.4 . . ?
C9 C10 C11 120.39(19) . . ?
N1 C10 C9 123.33(19) . . ?
N1 C10 C11 116.25(18) . . ?
C12 C11 C10 122.2(2) . . ?
N2 C11 C10 115.45(19) . . ?
N2 C11 C12 122.4(2) . . ?
C11 C12 H12 120.5 . . ?
C13 C12 C11 119.0(2) . . ?
C13 C12 H12 120.5 . . ?
C12 C13 H13 120.5 . . ?
C14 C13 C12 119.0(2) . . ?
C14 C13 H13 120.5 . . ?
C13 C14 H14 120.9 . . ?
C15 C14 C13 118.2(2) . . ?
C15 C14 H14 120.9 . . ?
C14 C15 H15 117.9 . . ?
N2 C15 C14 124.2(3) . . ?
N2 C15 H15 117.9 . . ?
C17 C16 C8 120.93(19) . . ?
C17 C16 C21 117.9(2) . . ?
C21 C16 C8 121.1(2) . . ?
C16 C17 H17 119.4 . . ?
C18 C17 C16 121.2(2) . . ?
C18 C17 H17 119.4 . . ?
C17 C18 H18 120.6 . . ?
C19 C18 C17 118.8(2) . . ?
C19 C18 H18 120.6 . . ?
C18 C19 C20 121.8(2) . . ?
C18 C19 O1 119.6(2) . . ?
C20 C19 O1 118.6(2) . . ?
C19 C20 H20 120.7 . . ?
C21 C20 C19 118.6(2) . . ?
C21 C20 H20 120.7 . . ?
C16 C21 H21 119.2 . . ?
C20 C21 C16 121.6(2) . . ?
C20 C21 H21 119.2 . . ?
C23 C22 C27 120.6(3) . . ?
C23 C22 S1 119.8(2) . . ?
C27 C22 S1 119.5(2) . . ?
C22 C23 H23 120.7 . . ?
C22 C23 C24 118.5(3) . . ?
C24 C23 H23 120.7 . . ?
C23 C24 H24 118.8 . . ?
C25 C24 C23 122.4(3) . . ?
C25 C24 H24 118.8 . . ?
C24 C25 C26 117.9(3) . . ?
C24 C25 C28 121.3(3) . . ?
C26 C25 C28 120.8(3) . . ?
C25 C26 H26 119.3 . . ?
C27 C26 C25 121.4(3) . . ?
C27 C26 H26 119.3 . . ?
C22 C27 H27 120.4 . . ?
C26 C27 C22 119.2(3) . . ?
C26 C27 H27 120.4 . . ?
C25 C28 H28A 109.5 . . ?
C25 C28 H28B 109.5 . . ?
C25 C28 H28C 109.5 . . ?
H28A C28 H28B 109.5 . . ?
H28A C28 H28C 109.5 . . ?
H28B C28 H28C 109.5 . . ?
C10 N1 C6 117.17(18) . . ?
C11 N2 C15 117.2(2) . . ?
C1 N3 C5 117.2(2) . . ?
C19 O1 S1 117.30(14) . . ?
O1 S1 C22 103.00(11) . . ?
O2 S1 C22 109.33(12) . . ?
O2 S1 O1 109.09(11) . . ?
O3 S1 C22 110.86(12) . . ?
O3 S1 O1 102.78(11) . . ?
O3 S1 O2 120.22(13) . . ?

loop_
_geom_bond_atom_site_label_1
_geom_bond_atom_site_label_2
_geom_bond_distance
_geom_bond_site_symmetry_2
_geom_bond_publ_flag
C1 H1 0.9300 . ?
C1 C2 1.362(4) . ?
C1 N3 1.333(3) . ?
C2 H2 0.9300 . ?
C2 C3 1.367(4) . ?
C3 H3 0.9300 . ?
C3 C4 1.387(3) . ?
C4 H4 0.9300 . ?
C4 C5 1.377(3) . ?
C5 C6 1.489(3) . ?
C5 N3 1.339(3) . ?
C6 C7 1.382(3) . ?
C6 N1 1.345(3) . ?
C7 H7 0.9300 . ?
C7 C8 1.389(3) . ?
C8 C9 1.388(3) . ?
C8 C16 1.484(3) . ?
C9 H9 0.9300 . ?
C9 C10 1.388(3) . ?
C10 C11 1.487(3) . ?
C10 N1 1.342(3) . ?
C11 C12 1.384(3) . ?
C11 N2 1.335(3) . ?
C12 H12 0.9300 . ?
C12 C13 1.380(3) . ?
C13 H13 0.9300 . ?
C13 C14 1.373(4) . ?
C14 H14 0.9300 . ?
C14 C15 1.367(4) . ?
C15 H15 0.9300 . ?
C15 N2 1.340(3) . ?
C16 C17 1.387(3) . ?
C16 C21 1.390(3) . ?
C17 H17 0.9300 . ?
C17 C18 1.381(3) . ?
C18 H18 0.9300 . ?
C18 C19 1.368(3) . ?
C19 C20 1.376(3) . ?
C19 O1 1.422(3) . ?
C20 H20 0.9300 . ?
C20 C21 1.372(3) . ?
C21 H21 0.9300 . ?
C22 C23 1.376(3) . ?
C22 C27 1.388(4) . ?
C22 S1 1.742(3) . ?
C23 H23 0.9300 . ?
C23 C24 1.384(4) . ?
C24 H24 0.9300 . ?
C24 C25 1.372(4) . ?
C25 C26 1.385(4) . ?
C25 C28 1.509(4) . ?
C26 H26 0.9300 . ?
C26 C27 1.377(4) . ?
C27 H27 0.9300 . ?
C28 H28A 0.9600 . ?
C28 H28B 0.9600 . ?
C28 H28C 0.9600 . ?
O1 S1 1.598(2) . ?
O2 S1 1.4191(19) . ?
O3 S1 1.4182(19) . ?

loop_
_geom_torsion_atom_site_label_1
_geom_torsion_atom_site_label_2
_geom_torsion_atom_site_label_3
_geom_torsion_atom_site_label_4
_geom_torsion
_geom_torsion_site_symmetry_1
_geom_torsion_site_symmetry_2
_geom_torsion_site_symmetry_3
_geom_torsion_site_symmetry_4
_geom_torsion_publ_flag
C1 C2 C3 C4 1.1(4) . . . . ?
C2 C1 N3 C5 -0.6(4) . . . . ?
C2 C3 C4 C5 -1.2(4) . . . . ?
C3 C4 C5 C6 178.7(2) . . . . ?
C3 C4 C5 N3 0.3(4) . . . . ?
C4 C5 C6 C7 -177.4(2) . . . . ?
C4 C5 C6 N1 1.9(3) . . . . ?
C4 C5 N3 C1 0.5(3) . . . . ?
C5 C6 C7 C8 -179.08(18) . . . . ?
C5 C6 N1 C10 -178.90(17) . . . . ?
C6 C5 N3 C1 -177.9(2) . . . . ?
C6 C7 C8 C9 -1.9(3) . . . . ?
C6 C7 C8 C16 177.56(19) . . . . ?
C7 C6 N1 C10 0.4(3) . . . . ?
C7 C8 C9 C10 0.3(3) . . . . ?
C7 C8 C16 C17 -146.4(2) . . . . ?
C7 C8 C16 C21 32.7(3) . . . . ?
C8 C9 C10 C11 -176.30(18) . . . . ?
C8 C9 C10 N1 1.8(3) . . . . ?
C8 C16 C17 C18 179.8(2) . . . . ?
C8 C16 C21 C20 179.7(2) . . . . ?
C9 C8 C16 C17 33.1(3) . . . . ?
C9 C8 C16 C21 -147.9(2) . . . . ?
C9 C10 C11 C12 -151.0(2) . . . . ?
C9 C10 C11 N2 30.1(3) . . . . ?
C9 C10 N1 C6 -2.1(3) . . . . ?
C10 C11 C12 C13 -177.7(2) . . . . ?
C10 C11 N2 C15 177.1(2) . . . . ?
C11 C10 N1 C6 176.03(18) . . . . ?
C11 C12 C13 C14 0.7(4) . . . . ?
C12 C11 N2 C15 -1.7(3) . . . . ?
C12 C13 C14 C15 -1.7(4) . . . . ?
C13 C14 C15 N2 1.1(4) . . . . ?
C14 C15 N2 C11 0.7(4) . . . . ?
C16 C8 C9 C10 -179.18(18) . . . . ?
C16 C17 C18 C19 1.2(4) . . . . ?
C17 C16 C21 C20 -1.2(4) . . . . ?
C17 C18 C19 C20 -2.7(4) . . . . ?
C17 C18 C19 O1 179.9(2) . . . . ?
C18 C19 C20 C21 2.2(4) . . . . ?
C18 C19 O1 S1 -78.1(3) . . . . ?
C19 C20 C21 C16 -0.2(4) . . . . ?
C19 O1 S1 C22 -61.66(18) . . . . ?
C19 O1 S1 O2 54.40(19) . . . . ?
C19 O1 S1 O3 -176.94(17) . . . . ?
C20 C19 O1 S1 104.5(2) . . . . ?
C21 C16 C17 C18 0.7(4) . . . . ?
C22 C23 C24 C25 0.1(4) . . . . ?
C23 C22 C27 C26 2.1(5) . . . . ?
C23 C22 S1 O1 103.3(2) . . . . ?
C23 C22 S1 O2 -12.6(3) . . . . ?
C23 C22 S1 O3 -147.4(2) . . . . ?
C23 C24 C25 C26 1.5(5) . . . . ?
C23 C24 C25 C28 -179.0(3) . . . . ?
C24 C25 C26 C27 -1.4(5) . . . . ?
C25 C26 C27 C22 -0.4(5) . . . . ?
C27 C22 C23 C24 -1.9(4) . . . . ?
C27 C22 S1 O1 -73.1(2) . . . . ?
C27 C22 S1 O2 171.0(2) . . . . ?
C27 C22 S1 O3 36.2(3) . . . . ?
C28 C25 C26 C27 179.1(3) . . . . ?
N1 C6 C7 C8 1.7(3) . . . . ?
N1 C10 C11 C12 30.8(3) . . . . ?
N1 C10 C11 N2 -148.11(19) . . . . ?
N2 C11 C12 C13 1.1(3) . . . . ?
N3 C1 C2 C3 -0.3(4) . . . . ?
N3 C5 C6 C7 1.0(3) . . . . ?
N3 C5 C6 N1 -179.71(19) . . . . ?
O1 C19 C20 C21 179.6(2) . . . . ?
S1 C22 C23 C24 -178.3(2) . . . . ?
S1 C22 C27 C26 178.5(2) . . . . ?
